data_4066427
loop_
_publ_author_name
'Gaillard, Sylvain'
'Nun, Pierrick'
'Slawin, Alexandra M. Z.'
'Nolan, Steven P.'

_publ_section_title
;
 Expeditious Synthesis of [Au(NHC)(L)]+(NHC = N-Heterocyclic Carbene; L =
 Phosphine or NHC) Complexes&#x2020;
;
_journal_issue 21
_journal_name_full Organometallics
_journal_page_first 5402
_journal_paper_doi 10.1021/om100456b
_journal_volume 29
_journal_year 2010
_chemical_formula_moiety 'C39 H63 Au N2 P, B F4'
_chemical_formula_sum 'C39 H63 Au B F4 N2 P'
_chemical_formula_weight 874.66
_chemical_name_systematic
; 
 ? 
;
_space_group_IT_number 14
_symmetry_cell_setting monoclinic
_symmetry_space_group_name_Hall '-P 2yn'
_symmetry_space_group_name_H-M 'P 1 21/n 1'
_atom_sites_solution_hydrogens geom
_atom_sites_solution_primary direct
_atom_sites_solution_secondary difmap
_audit_creation_method SHELXL-97
_cell_angle_alpha 90.00
_cell_angle_beta 117.521(2)
_cell_angle_gamma 90.00
_cell_formula_units_Z 8
_cell_length_a 21.015(2)
_cell_length_b 20.4120(15)
_cell_length_c 21.488(2)
_cell_measurement_reflns_used 32847
_cell_measurement_temperature 125(2)
_cell_measurement_theta_max 29.1
_cell_measurement_theta_min 1.5
_cell_volume 8174.4(13)
_computing_cell_refinement 'CrystalClear (Rigaku Corp., 2004)'
_computing_data_collection 'CrystalClear (Rigaku Corp., 2004)'
_computing_data_reduction 'CrystalClear (Rigaku Corp., 2004)'
_computing_molecular_graphics 'Bruker SHELXTL'
_computing_publication_material 'Bruker SHELXTL'
_computing_structure_refinement 'SHELXL-97 (Sheldrick, 1997)'
_computing_structure_solution 'SHELXS-97 (Sheldrick, 1990)'
_diffrn_ambient_temperature 125(2)
_diffrn_measured_fraction_theta_full 0.993
_diffrn_measured_fraction_theta_max 0.993
_diffrn_measurement_device_type ccd
_diffrn_measurement_method '\w scans'
_diffrn_radiation_monochromator confocal
_diffrn_radiation_source 'rotating anode'
_diffrn_radiation_type MoK\a
_diffrn_radiation_wavelength 0.71073
_diffrn_reflns_av_R_equivalents 0.0409
_diffrn_reflns_av_sigmaI/netI 0.0330
_diffrn_reflns_limit_h_max 25
_diffrn_reflns_limit_h_min -25
_diffrn_reflns_limit_k_max 24
_diffrn_reflns_limit_k_min -24
_diffrn_reflns_limit_l_max 23
_diffrn_reflns_limit_l_min -25
_diffrn_reflns_number 62892
_diffrn_reflns_theta_full 25.00
_diffrn_reflns_theta_max 25.35
_diffrn_reflns_theta_min 1.12
_exptl_absorpt_coefficient_mu 3.685
_exptl_absorpt_correction_T_max 1.000
_exptl_absorpt_correction_T_min 0.640
_exptl_absorpt_correction_type multi-scan
_exptl_absorpt_process_details 'Jacobson, R. (1998) Private communication'
_exptl_crystal_colour Colorless
_exptl_crystal_density_diffrn 1.421
_exptl_crystal_density_method 'not measured'
_exptl_crystal_description Prism
_exptl_crystal_F_000 3568
_exptl_crystal_size_max 0.20
_exptl_crystal_size_mid 0.20
_exptl_crystal_size_min 0.20
_refine_diff_density_max 2.281
_refine_diff_density_min -1.337
_refine_diff_density_rms 0.243
_refine_ls_extinction_method none
_refine_ls_goodness_of_fit_ref 1.049
_refine_ls_hydrogen_treatment constr
_refine_ls_matrix_type full
_refine_ls_number_parameters 865
_refine_ls_number_reflns 14865
_refine_ls_number_restraints 108
_refine_ls_restrained_S_all 1.047
_refine_ls_R_factor_all 0.0605
_refine_ls_R_factor_gt 0.0523
_refine_ls_shift/su_max 0.096
_refine_ls_shift/su_mean 0.002
_refine_ls_structure_factor_coef Fsqd
_refine_ls_weighting_details 'calc w=1/[\s^2^(Fo^2^)+(0.1054P)^2^+61.7120P] where P=(Fo^2^+2Fc^2^)/3'
_refine_ls_weighting_scheme calc
_refine_ls_wR_factor_gt 0.1573
_refine_ls_wR_factor_ref 0.1774
_reflns_number_gt 13255
_reflns_number_total 14865
_reflns_threshold_expression >2sigma(I)
_cod_data_source_file om100456b_si_002.cif
_cod_data_source_block Au.IPr.PtBu3.BF4
_cod_depositor_comments
;
The following automatic conversions were performed:

'_symmetry_cell_setting' value 'Monoclinic' changed to 'monoclinic'
according to /home/saulius/struct/CIF-dictionaries/cif_core.dic
dictionary named 'cif_core.dic' version 2.4.1 from 2010-06-29.

Automatic conversion script
Id: cif_fix_values 1715 2011-07-08 13:25:40Z adriana 
;
_cod_original_cell_volume 8174.3(12)
_cod_original_sg_symbol_H-M P2(1)/n
_cod_database_code 4066427

loop_
_symmetry_equiv_pos_as_xyz
'x, y, z'
'-x+1/2, y+1/2, -z+1/2'
'-x, -y, -z'
'x-1/2, -y-1/2, z-1/2'

loop_
_atom_site_label
_atom_site_type_symbol
_atom_site_fract_x
_atom_site_fract_y
_atom_site_fract_z
_atom_site_U_iso_or_equiv
_atom_site_adp_type
_atom_site_occupancy
_atom_site_symmetry_multiplicity
_atom_site_calc_flag
_atom_site_refinement_flags
Au1 Au 0.661064(15) 0.236147(12) 0.613199(14) 0.02193(11) Uani 1 1 d .
C1 C 0.6389(3) 0.3220(3) 0.6483(3) 0.0212(13) Uani 1 1 d .
N2 N 0.6172(3) 0.3808(3) 0.6164(3) 0.0241(12) Uani 1 1 d .
C3 C 0.6044(4) 0.4238(3) 0.6592(4) 0.0262(15) Uani 1 1 d .
H3A H 0.5882 0.4678 0.6482 0.031 Uiso 1 1 calc R
C4 C 0.6188(4) 0.3921(3) 0.7191(4) 0.0237(14) Uani 1 1 d .
H4A H 0.6148 0.4089 0.7584 0.028 Uiso 1 1 calc R
N5 N 0.6407(3) 0.3298(3) 0.7114(3) 0.0195(11) Uani 1 1 d .
C6 C 0.6056(4) 0.3973(3) 0.5462(4) 0.0261(15) Uani 1 1 d .
C7 C 0.6672(4) 0.4128(3) 0.5380(4) 0.0295(16) Uani 1 1 d .
C8 C 0.6542(5) 0.4331(4) 0.4716(4) 0.0376(19) Uani 1 1 d .
H8A H 0.6935 0.4447 0.4635 0.045 Uiso 1 1 calc R
C9 C 0.5846(5) 0.4370(4) 0.4165(4) 0.042(2) Uani 1 1 d .
H9A H 0.5770 0.4516 0.3716 0.050 Uiso 1 1 calc R
C10 C 0.5272(5) 0.4197(4) 0.4269(4) 0.0380(19) Uani 1 1 d .
H10A H 0.4804 0.4217 0.3884 0.046 Uiso 1 1 calc R
C11 C 0.5352(4) 0.3994(3) 0.4919(4) 0.0308(16) Uani 1 1 d .
C12 C 0.7425(4) 0.4109(4) 0.5988(4) 0.0315(16) Uani 1 1 d .
H12A H 0.7441 0.3749 0.6311 0.038 Uiso 1 1 calc R
C13 C 0.8010(5) 0.3970(4) 0.5768(5) 0.042(2) Uani 1 1 d .
H13A H 0.7900 0.3561 0.5500 0.063 Uiso 1 1 calc R
H13B H 0.8475 0.3931 0.6188 0.063 Uiso 1 1 calc R
H13C H 0.8029 0.4331 0.5476 0.063 Uiso 1 1 calc R
C14 C 0.7620(5) 0.4754(5) 0.6410(5) 0.043(2) Uani 1 1 d .
H14A H 0.7252 0.4854 0.6557 0.065 Uiso 1 1 calc R
H14B H 0.7643 0.5111 0.6116 0.065 Uiso 1 1 calc R
H14C H 0.8087 0.4706 0.6826 0.065 Uiso 1 1 calc R
C15 C 0.4729(4) 0.3770(4) 0.5036(4) 0.0348(17) Uani 1 1 d .
H15A H 0.4855 0.3855 0.5538 0.042 Uiso 1 1 calc R
C16 C 0.4639(5) 0.3031(4) 0.4912(6) 0.053(3) Uani 1 1 d .
H16A H 0.5094 0.2811 0.5211 0.080 Uiso 1 1 calc R
H16B H 0.4499 0.2936 0.4418 0.080 Uiso 1 1 calc R
H16C H 0.4266 0.2871 0.5027 0.080 Uiso 1 1 calc R
C17 C 0.4027(5) 0.4128(4) 0.4576(5) 0.045(2) Uani 1 1 d .
H17A H 0.4094 0.4600 0.4665 0.067 Uiso 1 1 calc R
H17B H 0.3650 0.3971 0.4687 0.067 Uiso 1 1 calc R
H17C H 0.3885 0.4042 0.4080 0.067 Uiso 1 1 calc R
C18 C 0.6626(4) 0.2785(3) 0.7630(4) 0.0223(14) Uani 1 1 d .
C19 C 0.6117(5) 0.2353(3) 0.7625(5) 0.0313(18) Uani 1 1 d .
C20 C 0.6362(5) 0.1832(4) 0.8100(5) 0.041(2) Uani 1 1 d .
H20A H 0.6028 0.1522 0.8107 0.050 Uiso 1 1 calc R
C21 C 0.7084(5) 0.1761(4) 0.8560(4) 0.040(2) Uani 1 1 d .
H21A H 0.7243 0.1395 0.8868 0.048 Uiso 1 1 calc R
C22 C 0.7574(5) 0.2215(4) 0.8574(4) 0.0356(18) Uani 1 1 d .
H22A H 0.8066 0.2169 0.8905 0.043 Uiso 1 1 calc R
C23 C 0.7355(4) 0.2743(4) 0.8106(3) 0.0233(14) Uani 1 1 d .
C24 C 0.5321(6) 0.2437(5) 0.7111(7) 0.060(3) Uani 1 1 d .
H24A H 0.5271 0.2862 0.6861 0.072 Uiso 1 1 calc R
C25 C 0.5050(5) 0.1905(5) 0.6559(6) 0.056(3) Uani 1 1 d .
H25A H 0.4538 0.1973 0.6246 0.084 Uiso 1 1 calc R
H25B H 0.5120 0.1477 0.6788 0.084 Uiso 1 1 calc R
H25C H 0.5316 0.1921 0.6287 0.084 Uiso 1 1 calc R
C26 C 0.4859(6) 0.2480(8) 0.7469(8) 0.088(5) Uani 1 1 d .
H26A H 0.5042 0.2824 0.7826 0.133 Uiso 1 1 calc R
H26B H 0.4867 0.2059 0.7692 0.133 Uiso 1 1 calc R
H26C H 0.4366 0.2584 0.7122 0.133 Uiso 1 1 calc R
C27 C 0.7899(4) 0.3244(4) 0.8120(4) 0.0336(17) Uani 1 1 d .
H27A H 0.7624 0.3627 0.7830 0.040 Uiso 1 1 calc R
C28 C 0.8382(5) 0.3498(5) 0.8871(5) 0.051(3) Uani 1 1 d .
H28A H 0.8081 0.3675 0.9069 0.076 Uiso 1 1 calc R
H28B H 0.8698 0.3843 0.8854 0.076 Uiso 1 1 calc R
H28C H 0.8673 0.3136 0.9164 0.076 Uiso 1 1 calc R
C29 C 0.8357(5) 0.2967(5) 0.7789(5) 0.044(2) Uani 1 1 d .
H29A H 0.8042 0.2813 0.7312 0.067 Uiso 1 1 calc R
H29B H 0.8648 0.2601 0.8073 0.067 Uiso 1 1 calc R
H29C H 0.8673 0.3312 0.7771 0.067 Uiso 1 1 calc R
P30 P 0.68950(12) 0.13646(9) 0.58104(10) 0.0322(5) Uani 1 1 d .
C31 C 0.7214(6) 0.0806(5) 0.6570(5) 0.055(2) Uani 1 1 d DU
C32 C 0.7517(6) 0.0151(5) 0.6519(6) 0.056(2) Uani 1 1 d DU
H32A H 0.7656 -0.0094 0.6956 0.085 Uiso 1 1 calc R
H32B H 0.7939 0.0217 0.6445 0.085 Uiso 1 1 calc R
H32C H 0.7153 -0.0097 0.6125 0.085 Uiso 1 1 calc R
C33 C 0.7609(12) 0.1135(12) 0.7254(10) 0.172(9) Uani 1 1 d DU
H33A H 0.7760 0.0809 0.7630 0.257 Uiso 1 1 calc R
H33B H 0.7296 0.1459 0.7312 0.257 Uiso 1 1 calc R
H33C H 0.8032 0.1354 0.7274 0.257 Uiso 1 1 calc R
C34 C 0.6556(11) 0.0635(13) 0.6669(14) 0.182(10) Uani 1 1 d DU
H34A H 0.6698 0.0334 0.7067 0.273 Uiso 1 1 calc R
H34B H 0.6192 0.0425 0.6243 0.273 Uiso 1 1 calc R
H34C H 0.6358 0.1036 0.6762 0.273 Uiso 1 1 calc R
C35 C 0.6148(9) 0.1014(7) 0.5026(9) 0.106(5) Uani 1 1 d DU
C36 C 0.6198(7) 0.0307(6) 0.4829(7) 0.083(4) Uani 1 1 d DU
H36A H 0.5768 0.0196 0.4395 0.125 Uiso 1 1 calc R
H36B H 0.6235 0.0016 0.5208 0.125 Uiso 1 1 calc R
H36C H 0.6623 0.0254 0.4759 0.125 Uiso 1 1 calc R
C37 C 0.5451(11) 0.1131(12) 0.4968(13) 0.174(9) Uani 1 1 d DU
H37A H 0.5087 0.0932 0.4535 0.261 Uiso 1 1 calc R
H37B H 0.5367 0.1604 0.4958 0.261 Uiso 1 1 calc R
H37C H 0.5423 0.0938 0.5372 0.261 Uiso 1 1 calc R
C38 C 0.6004(17) 0.1462(14) 0.4394(14) 0.230(13) Uani 1 1 d DU
H38A H 0.5611 0.1279 0.3968 0.345 Uiso 1 1 calc R
H38B H 0.6438 0.1490 0.4334 0.345 Uiso 1 1 calc R
H38C H 0.5871 0.1901 0.4479 0.345 Uiso 1 1 calc R
C39 C 0.7705(9) 0.1528(8) 0.5615(9) 0.105(5) Uani 1 1 d DU
C40 C 0.7988(8) 0.0917(7) 0.5424(8) 0.092(4) Uani 1 1 d DU
H40A H 0.8402 0.1032 0.5352 0.138 Uiso 1 1 calc R
H40B H 0.7611 0.0728 0.4991 0.138 Uiso 1 1 calc R
H40C H 0.8134 0.0596 0.5805 0.138 Uiso 1 1 calc R
C41 C 0.7426(15) 0.2021(12) 0.5022(13) 0.195(11) Uani 1 1 d DU
H41A H 0.7808 0.2132 0.4900 0.292 Uiso 1 1 calc R
H41B H 0.7272 0.2418 0.5172 0.292 Uiso 1 1 calc R
H41C H 0.7018 0.1834 0.4612 0.292 Uiso 1 1 calc R
C42 C 0.8305(16) 0.1704(18) 0.6309(14) 0.280(16) Uani 1 1 d DU
H42A H 0.8740 0.1782 0.6260 0.420 Uiso 1 1 calc R
H42B H 0.8390 0.1345 0.6640 0.420 Uiso 1 1 calc R
H42C H 0.8181 0.2103 0.6484 0.420 Uiso 1 1 calc R
Au51 Au 0.167595(13) 0.239966(12) 0.628095(14) 0.01835(11) Uani 1 1 d .
C51 C 0.1480(3) 0.3248(3) 0.6659(3) 0.0194(13) Uani 1 1 d .
N52 N 0.1257(3) 0.3832(3) 0.6340(3) 0.0232(12) Uani 1 1 d .
C53 C 0.1129(4) 0.4268(4) 0.6763(4) 0.0273(15) Uani 1 1 d .
H53A H 0.0973 0.4710 0.6655 0.033 Uiso 1 1 calc R
C54 C 0.1267(4) 0.3942(3) 0.7359(4) 0.0235(14) Uani 1 1 d .
H54A H 0.1224 0.4106 0.7752 0.028 Uiso 1 1 calc R
N55 N 0.1483(3) 0.3323(3) 0.7283(3) 0.0202(11) Uani 1 1 d .
C56 C 0.1195(4) 0.3989(3) 0.5659(4) 0.0243(14) Uani 1 1 d .
C57 C 0.1820(4) 0.4136(3) 0.5609(4) 0.0283(15) Uani 1 1 d .
C58 C 0.1755(5) 0.4300(4) 0.4954(4) 0.0391(19) Uani 1 1 d .
H58A H 0.2169 0.4404 0.4903 0.047 Uiso 1 1 calc R
C59 C 0.1071(5) 0.4312(4) 0.4368(4) 0.041(2) Uani 1 1 d .
H59A H 0.1028 0.4430 0.3923 0.049 Uiso 1 1 calc R
C60 C 0.0467(5) 0.4157(4) 0.4426(4) 0.040(2) Uani 1 1 d .
H60A H 0.0013 0.4162 0.4021 0.048 Uiso 1 1 calc R
C61 C 0.0514(4) 0.3992(3) 0.5081(4) 0.0280(15) Uani 1 1 d .
C62 C 0.2553(4) 0.4159(4) 0.6255(4) 0.0321(17) Uani 1 1 d .
H62A H 0.2539 0.3852 0.6611 0.038 Uiso 1 1 calc R
C63 C 0.3170(5) 0.3946(5) 0.6112(5) 0.050(2) Uani 1 1 d .
H63A H 0.3623 0.3970 0.6547 0.075 Uiso 1 1 calc R
H63B H 0.3194 0.4236 0.5759 0.075 Uiso 1 1 calc R
H63C H 0.3090 0.3494 0.5937 0.075 Uiso 1 1 calc R
C64 C 0.2703(5) 0.4847(5) 0.6575(5) 0.050(2) Uani 1 1 d .
H64A H 0.3174 0.4854 0.6991 0.075 Uiso 1 1 calc R
H64B H 0.2332 0.4965 0.6710 0.075 Uiso 1 1 calc R
H64C H 0.2698 0.5162 0.6229 0.075 Uiso 1 1 calc R
C65 C -0.0160(4) 0.3790(4) 0.5134(4) 0.0358(18) Uani 1 1 d .
H65A H -0.0072 0.3897 0.5622 0.043 Uiso 1 1 calc R
C66 C -0.0242(5) 0.3046(4) 0.5054(6) 0.056(3) Uani 1 1 d .
H66A H -0.0673 0.2910 0.5086 0.085 Uiso 1 1 calc R
H66B H 0.0180 0.2834 0.5428 0.085 Uiso 1 1 calc R
H66C H -0.0286 0.2917 0.4596 0.085 Uiso 1 1 calc R
C67 C -0.0833(5) 0.4151(4) 0.4640(5) 0.049(2) Uani 1 1 d .
H67A H -0.0753 0.4624 0.4712 0.074 Uiso 1 1 calc R
H67B H -0.1229 0.4022 0.4734 0.074 Uiso 1 1 calc R
H67C H -0.0952 0.4041 0.4155 0.074 Uiso 1 1 calc R
C68 C 0.1764(4) 0.2816(3) 0.7819(4) 0.0240(14) Uani 1 1 d .
C69 C 0.1275(5) 0.2384(4) 0.7875(5) 0.0362(19) Uani 1 1 d .
C70 C 0.1577(5) 0.1866(4) 0.8358(4) 0.044(2) Uani 1 1 d .
H70A H 0.1272 0.1561 0.8422 0.053 Uiso 1 1 calc R
C71 C 0.2313(5) 0.1796(4) 0.8738(4) 0.043(2) Uani 1 1 d .
H71A H 0.2506 0.1433 0.9046 0.051 Uiso 1 1 calc R
C72 C 0.2772(5) 0.2244(4) 0.8678(4) 0.0382(19) Uani 1 1 d .
H72A H 0.3275 0.2192 0.8955 0.046 Uiso 1 1 calc R
C73 C 0.2508(4) 0.2771(4) 0.8217(4) 0.0266(15) Uani 1 1 d .
C74 C 0.0477(6) 0.2476(6) 0.7464(7) 0.071(4) Uani 1 1 d .
H74A H 0.0402 0.2895 0.7198 0.085 Uiso 1 1 calc R
C75 C 0.0067(9) 0.2516(16) 0.7796(11) 0.246(19) Uani 1 1 d .
H75A H -0.0433 0.2594 0.7451 0.370 Uiso 1 1 calc R
H75B H 0.0236 0.2878 0.8133 0.370 Uiso 1 1 calc R
H75C H 0.0101 0.2104 0.8044 0.370 Uiso 1 1 calc R
C76 C 0.0140(9) 0.199(2) 0.6967(17) 0.38(3) Uani 1 1 d .
H76A H 0.0314 0.2005 0.6616 0.574 Uiso 1 1 calc R
H76B H -0.0380 0.2065 0.6737 0.574 Uiso 1 1 calc R
H76C H 0.0246 0.1563 0.7198 0.574 Uiso 1 1 calc R
C77 C 0.3010(4) 0.3262(4) 0.8157(4) 0.0314(16) Uani 1 1 d .
H77A H 0.2710 0.3611 0.7824 0.038 Uiso 1 1 calc R
C78 C 0.3476(5) 0.3590(5) 0.8868(5) 0.047(2) Uani 1 1 d .
H78A H 0.3166 0.3779 0.9050 0.071 Uiso 1 1 calc R
H78B H 0.3765 0.3937 0.8808 0.071 Uiso 1 1 calc R
H78C H 0.3794 0.3262 0.9199 0.071 Uiso 1 1 calc R
C79 C 0.3493(5) 0.2973(4) 0.7869(5) 0.042(2) Uani 1 1 d .
H79A H 0.3196 0.2768 0.7413 0.063 Uiso 1 1 calc R
H79B H 0.3811 0.2644 0.8197 0.063 Uiso 1 1 calc R
H79C H 0.3782 0.3323 0.7814 0.063 Uiso 1 1 calc R
P80 P 0.18235(10) 0.14158(8) 0.58358(9) 0.0207(4) Uani 1 1 d .
C81 C 0.1082(4) 0.0854(4) 0.5753(5) 0.042(2) Uani 1 1 d .
C82 C 0.0378(6) 0.1244(5) 0.5473(9) 0.097(5) Uani 1 1 d .
H82A H -0.0013 0.0950 0.5419 0.145 Uiso 1 1 calc R
H82B H 0.0270 0.1436 0.5017 0.145 Uiso 1 1 calc R
H82C H 0.0427 0.1594 0.5804 0.145 Uiso 1 1 calc R
C83 C 0.1239(6) 0.0600(5) 0.6484(7) 0.065(3) Uani 1 1 d .
H83A H 0.0854 0.0304 0.6441 0.098 Uiso 1 1 calc R
H83B H 0.1268 0.0971 0.6785 0.098 Uiso 1 1 calc R
H83C H 0.1697 0.0363 0.6691 0.098 Uiso 1 1 calc R
C84 C 0.0980(5) 0.0262(4) 0.5254(6) 0.065(3) Uani 1 1 d .
H84A H 0.0584 -0.0012 0.5222 0.097 Uiso 1 1 calc R
H84B H 0.1422 0.0003 0.5441 0.097 Uiso 1 1 calc R
H84C H 0.0871 0.0426 0.4786 0.097 Uiso 1 1 calc R
C85 C 0.2710(4) 0.1041(4) 0.6436(5) 0.0389(19) Uani 1 1 d .
C86 C 0.2843(6) 0.1125(5) 0.7232(5) 0.063(3) Uani 1 1 d .
H86A H 0.3307 0.0931 0.7553 0.094 Uiso 1 1 calc R
H86B H 0.2459 0.0904 0.7288 0.094 Uiso 1 1 calc R
H86C H 0.2845 0.1592 0.7339 0.094 Uiso 1 1 calc R
C87 C 0.2800(4) 0.0311(4) 0.6317(5) 0.041(2) Uani 1 1 d .
H87A H 0.3280 0.0165 0.6658 0.061 Uiso 1 1 calc R
H87B H 0.2739 0.0248 0.5840 0.061 Uiso 1 1 calc R
H87C H 0.2438 0.0054 0.6377 0.061 Uiso 1 1 calc R
C88 C 0.3304(6) 0.1419(5) 0.6364(8) 0.082(4) Uani 1 1 d .
H88A H 0.3771 0.1227 0.6677 0.123 Uiso 1 1 calc R
H88B H 0.3295 0.1879 0.6491 0.123 Uiso 1 1 calc R
H88C H 0.3224 0.1393 0.5878 0.123 Uiso 1 1 calc R
C89 C 0.1756(5) 0.1603(5) 0.4945(5) 0.058(3) Uani 1 1 d DU
C90 C 0.2024(7) 0.1047(6) 0.4654(7) 0.075(3) Uani 1 1 d DU
H90A H 0.1980 0.1174 0.4196 0.113 Uiso 1 1 calc R
H90B H 0.1735 0.0654 0.4600 0.113 Uiso 1 1 calc R
H90C H 0.2528 0.0955 0.4979 0.113 Uiso 1 1 calc R
C91 C 0.2187(8) 0.2222(7) 0.5001(8) 0.089(4) Uani 1 1 d DU
H91A H 0.2162 0.2319 0.4544 0.134 Uiso 1 1 calc R
H91B H 0.2688 0.2154 0.5349 0.134 Uiso 1 1 calc R
H91C H 0.1987 0.2590 0.5147 0.134 Uiso 1 1 calc R
C92 C 0.0989(7) 0.1742(8) 0.4431(8) 0.097(4) Uani 1 1 d DU
H92A H 0.0955 0.1836 0.3969 0.146 Uiso 1 1 calc R
H92B H 0.0819 0.2122 0.4591 0.146 Uiso 1 1 calc R
H92C H 0.0693 0.1360 0.4398 0.146 Uiso 1 1 calc R
B1 B 0.5218(8) 0.4937(8) 0.7895(8) 0.074(4) Uani 1 1 d .
F1 F 0.5431(6) 0.5265(8) 0.8496(5) 0.186(6) Uani 1 1 d .
F2 F 0.5550(4) 0.5185(4) 0.7486(4) 0.081(2) Uani 1 1 d .
F3 F 0.4530(5) 0.5011(7) 0.7502(5) 0.146(5) Uani 1 1 d .
F4 F 0.5464(10) 0.4348(7) 0.8087(8) 0.253(11) Uani 1 1 d .
B2 B -0.0051(6) 0.4987(7) 0.7532(8) 0.069(4) Uani 1 1 d .
F5 F 0.0369(4) 0.5319(4) 0.7270(4) 0.0744(19) Uani 1 1 d .
F6 F -0.0584(5) 0.5319(5) 0.7464(6) 0.119(3) Uani 1 1 d .
F7 F 0.0447(5) 0.4664(5) 0.8099(4) 0.107(3) Uani 1 1 d .
F8 F -0.0383(5) 0.4474(5) 0.7009(7) 0.159(5) Uani 1 1 d .

loop_
_atom_site_aniso_label
_atom_site_aniso_U_11
_atom_site_aniso_U_22
_atom_site_aniso_U_33
_atom_site_aniso_U_23
_atom_site_aniso_U_13
_atom_site_aniso_U_12
Au1 0.02856(18) 0.01660(17) 0.01934(16) 0.00031(9) 0.00997(12) 0.00586(9)
C1 0.018(3) 0.021(3) 0.022(3) 0.003(3) 0.008(3) 0.005(3)
N2 0.029(3) 0.015(3) 0.025(3) 0.000(2) 0.009(3) 0.008(2)
C3 0.024(4) 0.021(3) 0.030(4) -0.004(3) 0.010(3) 0.004(3)
C4 0.018(3) 0.022(3) 0.026(3) -0.006(3) 0.005(3) 0.002(3)
N5 0.014(3) 0.021(3) 0.020(3) -0.005(2) 0.005(2) 0.004(2)
C6 0.033(4) 0.016(3) 0.020(3) -0.003(3) 0.005(3) 0.004(3)
C7 0.048(5) 0.014(3) 0.028(4) 0.001(3) 0.019(3) 0.006(3)
C8 0.056(5) 0.030(4) 0.031(4) 0.002(3) 0.024(4) 0.011(4)
C9 0.069(6) 0.029(4) 0.027(4) 0.001(3) 0.022(4) 0.008(4)
C10 0.052(5) 0.026(4) 0.022(4) 0.001(3) 0.005(4) 0.014(4)
C11 0.042(4) 0.017(3) 0.024(4) -0.004(3) 0.007(3) 0.004(3)
C12 0.033(4) 0.028(4) 0.035(4) 0.003(3) 0.017(3) 0.004(3)
C13 0.046(5) 0.033(4) 0.057(5) -0.008(4) 0.032(5) -0.003(4)
C14 0.041(5) 0.050(5) 0.039(5) -0.020(4) 0.018(4) -0.007(4)
C15 0.032(4) 0.028(4) 0.029(4) 0.000(3) 0.001(3) 0.001(3)
C16 0.038(5) 0.032(5) 0.061(6) 0.005(4) -0.001(4) 0.005(4)
C17 0.034(5) 0.030(4) 0.051(5) -0.004(4) 0.003(4) 0.006(3)
C18 0.028(4) 0.020(3) 0.026(3) -0.002(3) 0.018(3) 0.003(3)
C19 0.036(4) 0.023(4) 0.047(5) 0.001(3) 0.029(4) 0.001(3)
C20 0.057(6) 0.031(4) 0.055(5) 0.005(4) 0.042(5) -0.002(4)
C21 0.071(6) 0.028(4) 0.033(4) 0.011(3) 0.034(4) 0.015(4)
C22 0.057(5) 0.023(4) 0.026(4) 0.004(3) 0.018(4) 0.007(4)
C23 0.019(3) 0.031(4) 0.014(3) 0.000(3) 0.003(3) 0.003(3)
C24 0.044(6) 0.041(5) 0.100(10) -0.008(5) 0.037(7) -0.008(4)
C25 0.050(6) 0.057(6) 0.069(7) 0.003(5) 0.034(5) -0.006(5)
C26 0.035(6) 0.139(12) 0.097(11) -0.066(9) 0.035(7) -0.014(7)
C27 0.027(4) 0.029(4) 0.044(4) -0.003(3) 0.016(4) 0.000(3)
C28 0.035(5) 0.040(5) 0.050(5) -0.012(4) -0.005(4) 0.000(4)
C29 0.029(4) 0.044(5) 0.060(6) 0.001(4) 0.021(4) -0.002(4)
P30 0.0554(13) 0.0205(9) 0.0255(9) 0.0013(7) 0.0226(9) 0.0129(9)
C31 0.056(3) 0.055(3) 0.055(3) 0.0000(10) 0.0251(14) 0.0019(10)
C32 0.057(3) 0.055(3) 0.057(3) -0.0002(10) 0.0257(14) 0.0007(10)
C33 0.172(9) 0.171(9) 0.171(9) -0.0002(10) 0.079(4) 0.0002(10)
C34 0.182(10) 0.182(10) 0.182(10) 0.0002(10) 0.084(5) 0.0001(10)
C35 0.107(5) 0.106(5) 0.106(5) -0.0009(10) 0.049(2) 0.0009(10)
C36 0.083(4) 0.082(4) 0.083(4) -0.0009(10) 0.0373(19) 0.0006(10)
C37 0.174(9) 0.174(9) 0.174(9) -0.0006(10) 0.080(4) 0.0000(10)
C38 0.230(13) 0.230(13) 0.230(13) 0.0001(10) 0.106(6) -0.0001(10)
C39 0.105(5) 0.105(5) 0.105(5) -0.0006(10) 0.049(2) 0.0007(10)
C40 0.092(4) 0.092(4) 0.092(4) 0.0001(10) 0.043(2) 0.0006(10)
C41 0.195(11) 0.195(11) 0.195(11) 0.0001(10) 0.090(5) 0.0001(10)
C42 0.280(16) 0.280(16) 0.280(16) -0.0002(10) 0.129(7) 0.0001(10)
Au51 0.02215(17) 0.01366(16) 0.02020(16) -0.00055(9) 0.01061(12) 0.00074(9)
C51 0.014(3) 0.026(3) 0.017(3) 0.002(3) 0.007(3) -0.004(3)
N52 0.027(3) 0.016(3) 0.025(3) -0.002(2) 0.010(2) 0.001(2)
C53 0.031(4) 0.022(3) 0.030(4) -0.006(3) 0.015(3) 0.004(3)
C54 0.027(4) 0.019(3) 0.025(3) -0.005(3) 0.013(3) 0.006(3)
N55 0.019(3) 0.023(3) 0.017(3) -0.002(2) 0.007(2) -0.001(2)
C56 0.034(4) 0.014(3) 0.024(3) -0.004(3) 0.013(3) -0.002(3)
C57 0.038(4) 0.018(3) 0.029(4) -0.002(3) 0.015(3) 0.003(3)
C58 0.057(5) 0.036(4) 0.036(4) -0.001(4) 0.031(4) -0.003(4)
C59 0.057(6) 0.035(4) 0.028(4) -0.001(3) 0.018(4) 0.002(4)
C60 0.058(6) 0.027(4) 0.021(4) 0.000(3) 0.007(4) 0.003(4)
C61 0.043(4) 0.015(3) 0.024(3) -0.007(3) 0.014(3) 0.000(3)
C62 0.036(4) 0.030(4) 0.034(4) 0.004(3) 0.019(4) -0.006(3)
C63 0.052(6) 0.049(5) 0.060(6) 0.001(5) 0.034(5) 0.004(4)
C64 0.049(5) 0.058(6) 0.045(5) -0.027(4) 0.023(4) -0.022(5)
C65 0.033(4) 0.031(4) 0.033(4) 0.003(3) 0.005(3) 0.000(3)
C66 0.028(4) 0.026(4) 0.091(8) 0.015(5) 0.007(5) 0.002(4)
C67 0.061(6) 0.029(4) 0.046(5) 0.003(4) 0.015(5) 0.010(4)
C68 0.033(4) 0.020(3) 0.021(3) -0.001(3) 0.015(3) 0.000(3)
C69 0.048(5) 0.036(5) 0.034(4) 0.000(3) 0.026(4) -0.006(4)
C70 0.051(5) 0.041(5) 0.039(5) 0.005(4) 0.020(4) -0.017(4)
C71 0.056(6) 0.031(4) 0.039(5) 0.011(4) 0.020(4) -0.004(4)
C72 0.040(5) 0.032(4) 0.033(4) 0.001(3) 0.008(4) -0.001(4)
C73 0.035(4) 0.025(3) 0.022(3) 0.000(3) 0.015(3) 0.002(3)
C74 0.041(6) 0.086(8) 0.073(8) 0.039(7) 0.015(6) -0.017(6)
C75 0.046(9) 0.53(5) 0.133(17) -0.17(2) 0.016(10) 0.065(16)
C76 0.028(8) 0.71(7) 0.33(4) -0.40(5) 0.012(15) 0.00(2)
C77 0.030(4) 0.028(4) 0.029(4) -0.002(3) 0.008(3) 0.000(3)
C78 0.048(5) 0.040(5) 0.041(5) -0.008(4) 0.011(4) -0.016(4)
C79 0.035(5) 0.041(5) 0.055(5) -0.004(4) 0.025(4) -0.001(4)
P80 0.0288(9) 0.0157(8) 0.0206(8) 0.0000(6) 0.0139(7) 0.0025(7)
C81 0.023(4) 0.022(4) 0.073(6) -0.015(4) 0.015(4) -0.003(3)
C82 0.040(6) 0.042(6) 0.183(15) -0.052(8) 0.029(8) -0.001(5)
C83 0.084(8) 0.039(5) 0.112(10) 0.004(6) 0.078(8) 0.000(5)
C84 0.027(4) 0.033(5) 0.089(8) -0.036(5) -0.012(5) 0.001(4)
C85 0.035(4) 0.025(4) 0.054(5) -0.004(4) 0.018(4) 0.003(3)
C86 0.050(6) 0.056(6) 0.042(5) -0.012(5) -0.012(4) 0.017(5)
C87 0.024(4) 0.025(4) 0.055(5) -0.005(4) 0.002(4) 0.008(3)
C88 0.041(6) 0.044(6) 0.161(14) -0.008(7) 0.046(8) -0.001(5)
C89 0.060(3) 0.058(3) 0.057(3) -0.0002(10) 0.0276(15) 0.0007(10)
C90 0.076(3) 0.075(3) 0.075(3) -0.0002(10) 0.0351(17) 0.0011(10)
C91 0.090(4) 0.089(4) 0.089(4) 0.0001(10) 0.042(2) 0.0001(10)
C92 0.098(5) 0.097(5) 0.096(5) -0.0004(10) 0.045(2) 0.0012(10)
B1 0.071(9) 0.096(11) 0.071(9) -0.021(8) 0.045(8) 0.026(8)
F1 0.120(8) 0.321(18) 0.090(7) -0.102(9) 0.027(6) 0.034(10)
F2 0.087(5) 0.072(4) 0.104(5) -0.014(4) 0.062(5) 0.008(4)
F3 0.073(6) 0.283(16) 0.080(6) -0.016(8) 0.035(5) -0.028(8)
F4 0.43(2) 0.241(15) 0.262(15) 0.190(13) 0.311(18) 0.246(16)
B2 0.033(6) 0.059(7) 0.094(11) -0.014(7) 0.012(7) -0.004(6)
F5 0.062(4) 0.084(5) 0.069(4) -0.004(4) 0.023(3) -0.001(4)
F6 0.091(6) 0.101(6) 0.198(10) 0.013(6) 0.094(7) 0.034(5)
F7 0.115(7) 0.138(8) 0.081(5) 0.020(5) 0.057(5) 0.023(6)
F8 0.097(7) 0.112(8) 0.225(13) -0.080(8) 0.037(8) -0.029(6)

loop_
_atom_type_symbol
_atom_type_description
_atom_type_scat_dispersion_real
_atom_type_scat_dispersion_imag
_atom_type_scat_source
C C 0.0033 0.0016 'International Tables Vol C Tables 4.2.6.8 and 6.1.1.4'
H H 0.0000 0.0000 'International Tables Vol C Tables 4.2.6.8 and 6.1.1.4'
B B 0.0013 0.0007 'International Tables Vol C Tables 4.2.6.8 and 6.1.1.4'
N N 0.0061 0.0033 'International Tables Vol C Tables 4.2.6.8 and 6.1.1.4'
F F 0.0171 0.0103 'International Tables Vol C Tables 4.2.6.8 and 6.1.1.4'
P P 0.1023 0.0942 'International Tables Vol C Tables 4.2.6.8 and 6.1.1.4'
Au Au -2.0133 8.8022 'International Tables Vol C Tables 4.2.6.8 and 6.1.1.4'

loop_
_geom_angle_atom_site_label_1
_geom_angle_atom_site_label_2
_geom_angle_atom_site_label_3
_geom_angle
C1 Au1 P30 176.23(19)
N5 C1 N2 104.5(6)
N5 C1 Au1 124.5(5)
N2 C1 Au1 130.9(5)
C1 N2 C3 110.5(6)
C1 N2 C6 125.9(6)
C3 N2 C6 123.6(6)
C4 C3 N2 107.7(6)
C4 C3 H3A 126.1
N2 C3 H3A 126.1
C3 C4 N5 105.5(6)
C3 C4 H4A 127.2
N5 C4 H4A 127.2
C1 N5 C4 111.8(6)
C1 N5 C18 122.6(5)
C4 N5 C18 125.6(5)
C11 C6 C7 124.2(7)
C11 C6 N2 118.7(7)
C7 C6 N2 117.1(6)
C8 C7 C6 115.9(7)
C8 C7 C12 121.6(7)
C6 C7 C12 122.3(6)
C7 C8 C9 121.4(8)
C7 C8 H8A 119.3
C9 C8 H8A 119.3
C10 C9 C8 120.2(7)
C10 C9 H9A 119.9
C8 C9 H9A 119.9
C9 C10 C11 122.2(8)
C9 C10 H10A 118.9
C11 C10 H10A 118.9
C10 C11 C6 116.0(8)
C10 C11 C15 123.0(7)
C6 C11 C15 120.9(7)
C7 C12 C13 113.9(7)
C7 C12 C14 111.8(6)
C13 C12 C14 107.9(7)
C7 C12 H12A 107.7
C13 C12 H12A 107.7
C14 C12 H12A 107.7
C12 C13 H13A 109.5
C12 C13 H13B 109.5
H13A C13 H13B 109.5
C12 C13 H13C 109.5
H13A C13 H13C 109.5
H13B C13 H13C 109.5
C12 C14 H14A 109.5
C12 C14 H14B 109.5
H14A C14 H14B 109.5
C12 C14 H14C 109.5
H14A C14 H14C 109.5
H14B C14 H14C 109.5
C11 C15 C16 108.5(7)
C11 C15 C17 113.5(7)
C16 C15 C17 110.7(7)
C11 C15 H15A 108.0
C16 C15 H15A 108.0
C17 C15 H15A 108.0
C15 C16 H16A 109.5
C15 C16 H16B 109.5
H16A C16 H16B 109.5
C15 C16 H16C 109.5
H16A C16 H16C 109.5
H16B C16 H16C 109.5
C15 C17 H17A 109.5
C15 C17 H17B 109.5
H17A C17 H17B 109.5
C15 C17 H17C 109.5
H17A C17 H17C 109.5
H17B C17 H17C 109.5
C19 C18 C23 123.2(7)
C19 C18 N5 119.3(7)
C23 C18 N5 117.5(6)
C18 C19 C20 117.3(8)
C18 C19 C24 121.2(8)
C20 C19 C24 121.5(8)
C21 C20 C19 120.9(8)
C21 C20 H20A 119.6
C19 C20 H20A 119.6
C22 C21 C20 120.6(7)
C22 C21 H21A 119.7
C20 C21 H21A 119.7
C21 C22 C23 120.5(8)
C21 C22 H22A 119.7
C23 C22 H22A 119.7
C18 C23 C22 117.4(7)
C18 C23 C27 122.0(7)
C22 C23 C27 120.5(7)
C26 C24 C25 110.3(9)
C26 C24 C19 112.9(11)
C25 C24 C19 112.1(8)
C26 C24 H24A 107.1
C25 C24 H24A 107.1
C19 C24 H24A 107.1
C24 C25 H25A 109.5
C24 C25 H25B 109.5
H25A C25 H25B 109.5
C24 C25 H25C 109.5
H25A C25 H25C 109.5
H25B C25 H25C 109.5
C24 C26 H26A 109.5
C24 C26 H26B 109.5
H26A C26 H26B 109.5
C24 C26 H26C 109.5
H26A C26 H26C 109.5
H26B C26 H26C 109.5
C23 C27 C28 111.8(7)
C23 C27 C29 111.5(6)
C28 C27 C29 110.8(7)
C23 C27 H27A 107.5
C28 C27 H27A 107.5
C29 C27 H27A 107.5
C27 C28 H28A 109.5
C27 C28 H28B 109.5
H28A C28 H28B 109.5
C27 C28 H28C 109.5
H28A C28 H28C 109.5
H28B C28 H28C 109.5
C27 C29 H29A 109.5
C27 C29 H29B 109.5
H29A C29 H29B 109.5
C27 C29 H29C 109.5
H29A C29 H29C 109.5
H29B C29 H29C 109.5
C35 P30 C31 112.2(6)
C35 P30 C39 109.2(7)
C31 P30 C39 107.4(6)
C35 P30 Au1 112.8(5)
C31 P30 Au1 108.5(3)
C39 P30 Au1 106.5(5)
C33 C31 C32 114.5(13)
C33 C31 C34 95.3(15)
C32 C31 C34 104.2(12)
C33 C31 P30 114.1(12)
C32 C31 P30 118.6(7)
C34 C31 P30 106.3(11)
C31 C32 H32A 109.5
C31 C32 H32B 109.5
H32A C32 H32B 109.5
C31 C32 H32C 109.5
H32A C32 H32C 109.5
H32B C32 H32C 109.5
C31 C33 H33A 109.4
C31 C33 H33B 109.4
H33A C33 H33B 109.5
C31 C33 H33C 109.6
H33A C33 H33C 109.5
H33B C33 H33C 109.5
C31 C34 H34A 109.5
C31 C34 H34B 109.5
H34A C34 H34B 109.5
C31 C34 H34C 109.5
H34A C34 H34C 109.5
H34B C34 H34C 109.5
C37 C35 C36 109.5(16)
C37 C35 C38 92.7(18)
C36 C35 C38 109.1(17)
C37 C35 P30 114.9(14)
C36 C35 P30 119.0(11)
C38 C35 P30 108.3(15)
C35 C36 H36A 109.5
C35 C36 H36B 109.5
H36A C36 H36B 109.5
C35 C36 H36C 109.5
H36A C36 H36C 109.5
H36B C36 H36C 109.5
C35 C37 H37A 109.5
C35 C37 H37B 109.5
H37A C37 H37B 109.5
C35 C37 H37C 109.4
H37A C37 H37C 109.5
H37B C37 H37C 109.5
C35 C38 H38A 109.5
C35 C38 H38B 109.5
H38A C38 H38B 109.5
C35 C38 H38C 109.5
H38A C38 H38C 109.5
H38B C38 H38C 109.5
C42 C39 C41 120(2)
C42 C39 C40 102.3(19)
C41 C39 C40 111.6(16)
C42 C39 P30 104.2(17)
C41 C39 P30 104.9(14)
C40 C39 P30 113.9(11)
C39 C40 H40A 109.5
C39 C40 H40B 109.5
H40A C40 H40B 109.5
C39 C40 H40C 109.5
H40A C40 H40C 109.5
H40B C40 H40C 109.5
C39 C41 H41A 109.5
C39 C41 H41B 109.5
H41A C41 H41B 109.5
C39 C41 H41C 109.5
H41A C41 H41C 109.5
H41B C41 H41C 109.5
C39 C42 H42A 109.5
C39 C42 H42B 109.4
H42A C42 H42B 109.5
C39 C42 H42C 109.5
H42A C42 H42C 109.5
H42B C42 H42C 109.5
C51 Au51 P80 176.25(18)
N55 C51 N52 104.2(6)
N55 C51 Au51 125.9(5)
N52 C51 Au51 129.7(5)
C51 N52 C53 111.3(6)
C51 N52 C56 123.9(6)
C53 N52 C56 124.7(6)
C54 C53 N52 106.5(6)
C54 C53 H53A 126.8
N52 C53 H53A 126.8
C53 C54 N55 106.2(6)
C53 C54 H54A 126.9
N55 C54 H54A 126.9
C51 N55 C54 111.8(6)
C51 N55 C68 121.4(6)
C54 N55 C68 126.4(5)
C61 C56 C57 123.0(7)
C61 C56 N52 118.6(6)
C57 C56 N52 118.5(6)
C58 C57 C56 118.3(7)
C58 C57 C62 119.9(7)
C56 C57 C62 121.8(6)
C57 C58 C59 119.4(8)
C57 C58 H58A 120.3
C59 C58 H58A 120.3
C60 C59 C58 121.4(8)
C60 C59 H59A 119.3
C58 C59 H59A 119.3
C59 C60 C61 120.6(8)
C59 C60 H60A 119.7
C61 C60 H60A 119.7
C56 C61 C60 117.3(7)
C56 C61 C65 122.5(6)
C60 C61 C65 120.1(7)
C63 C62 C57 113.8(7)
C63 C62 C64 109.6(7)
C57 C62 C64 110.4(7)
C63 C62 H62A 107.6
C57 C62 H62A 107.6
C64 C62 H62A 107.6
C62 C63 H63A 109.5
C62 C63 H63B 109.5
H63A C63 H63B 109.5
C62 C63 H63C 109.5
H63A C63 H63C 109.5
H63B C63 H63C 109.5
C62 C64 H64A 109.5
C62 C64 H64B 109.5
H64A C64 H64B 109.5
C62 C64 H64C 109.5
H64A C64 H64C 109.5
H64B C64 H64C 109.5
C67 C65 C61 114.5(7)
C67 C65 C66 112.6(7)
C61 C65 C66 108.6(7)
C67 C65 H65A 106.9
C61 C65 H65A 106.9
C66 C65 H65A 106.9
C65 C66 H66A 109.5
C65 C66 H66B 109.5
H66A C66 H66B 109.5
C65 C66 H66C 109.5
H66A C66 H66C 109.5
H66B C66 H66C 109.5
C65 C67 H67A 109.5
C65 C67 H67B 109.5
H67A C67 H67B 109.5
C65 C67 H67C 109.5
H67A C67 H67C 109.5
H67B C67 H67C 109.5
C73 C68 C69 124.3(7)
C73 C68 N55 117.5(6)
C69 C68 N55 118.1(7)
C68 C69 C70 115.9(8)
C68 C69 C74 122.2(8)
C70 C69 C74 121.8(8)
C71 C70 C69 120.8(8)
C71 C70 H70A 119.6
C69 C70 H70A 119.6
C72 C71 C70 121.1(8)
C72 C71 H71A 119.5
C70 C71 H71A 119.5
C71 C72 C73 120.9(8)
C71 C72 H72A 119.5
C73 C72 H72A 119.5
C72 C73 C68 116.9(7)
C72 C73 C77 120.8(7)
C68 C73 C77 122.3(7)
C75 C74 C76 103.0(17)
C75 C74 C69 120.5(13)
C76 C74 C69 113.4(14)
C75 C74 H74A 106.3
C76 C74 H74A 106.3
C69 C74 H74A 106.3
C74 C75 H75A 109.5
C74 C75 H75B 109.5
H75A C75 H75B 109.5
C74 C75 H75C 109.5
H75A C75 H75C 109.5
H75B C75 H75C 109.5
C74 C76 H76A 109.5
C74 C76 H76B 109.5
H76A C76 H76B 109.5
C74 C76 H76C 109.5
H76A C76 H76C 109.5
H76B C76 H76C 109.5
C73 C77 C79 113.6(7)
C73 C77 C78 110.8(7)
C79 C77 C78 109.4(7)
C73 C77 H77A 107.6
C79 C77 H77A 107.6
C78 C77 H77A 107.6
C77 C78 H78A 109.5
C77 C78 H78B 109.5
H78A C78 H78B 109.5
C77 C78 H78C 109.5
H78A C78 H78C 109.5
H78B C78 H78C 109.5
C77 C79 H79A 109.5
C77 C79 H79B 109.5
H79A C79 H79B 109.5
C77 C79 H79C 109.5
H79A C79 H79C 109.5
H79B C79 H79C 109.5
C85 P80 C81 109.6(4)
C85 P80 C89 111.4(4)
C81 P80 C89 110.9(4)
C85 P80 Au51 110.6(3)
C81 P80 Au51 107.9(3)
C89 P80 Au51 106.4(3)
C83 C81 C82 106.7(10)
C83 C81 C84 109.6(8)
C82 C81 C84 109.2(8)
C83 C81 P80 109.4(6)
C82 C81 P80 109.2(7)
C84 C81 P80 112.5(7)
C81 C82 H82A 109.5
C81 C82 H82B 109.5
H82A C82 H82B 109.5
C81 C82 H82C 109.5
H82A C82 H82C 109.5
H82B C82 H82C 109.5
C81 C83 H83A 109.5
C81 C83 H83B 109.5
H83A C83 H83B 109.5
C81 C83 H83C 109.5
H83A C83 H83C 109.5
H83B C83 H83C 109.5
C81 C84 H84A 109.5
C81 C84 H84B 109.5
H84A C84 H84B 109.5
C81 C84 H84C 109.5
H84A C84 H84C 109.5
H84B C84 H84C 109.5
C88 C85 C87 107.6(7)
C88 C85 C86 107.6(9)
C87 C85 C86 107.8(7)
C88 C85 P80 108.8(7)
C87 C85 P80 116.2(6)
C86 C85 P80 108.5(6)
C85 C86 H86A 109.5
C85 C86 H86B 109.5
H86A C86 H86B 109.5
C85 C86 H86C 109.5
H86A C86 H86C 109.5
H86B C86 H86C 109.5
C85 C87 H87A 109.5
C85 C87 H87B 109.5
H87A C87 H87B 109.5
C85 C87 H87C 109.5
H87A C87 H87C 109.5
H87B C87 H87C 109.5
C85 C88 H88A 109.5
C85 C88 H88B 109.5
H88A C88 H88B 109.5
C85 C88 H88C 109.5
H88A C88 H88C 109.5
H88B C88 H88C 109.5
C92 C89 C91 107.4(11)
C92 C89 C90 108.3(10)
C91 C89 C90 109.3(10)
C92 C89 P80 109.6(8)
C91 C89 P80 108.8(8)
C90 C89 P80 113.3(8)
C89 C90 H90A 109.5
C89 C90 H90B 109.5
H90A C90 H90B 109.5
C89 C90 H90C 109.5
H90A C90 H90C 109.5
H90B C90 H90C 109.5
C89 C91 H91A 109.5
C89 C91 H91B 109.5
H91A C91 H91B 109.5
C89 C91 H91C 109.5
H91A C91 H91C 109.5
H91B C91 H91C 109.5
C89 C92 H92A 109.5
C89 C92 H92B 109.5
H92A C92 H92B 109.5
C89 C92 H92C 109.5
H92A C92 H92C 109.5
H92B C92 H92C 109.5
F4 B1 F3 118.2(19)
F4 B1 F1 104.5(15)
F3 B1 F1 110.2(10)
F4 B1 F2 106.6(9)
F3 B1 F2 105.5(12)
F1 B1 F2 111.9(15)
F6 B2 F7 130.0(15)
F6 B2 F5 112.3(13)
F7 B2 F5 103.1(9)
F6 B2 F8 102.4(10)
F7 B2 F8 103.8(12)
F5 B2 F8 101.6(12)

loop_
_geom_bond_atom_site_label_1
_geom_bond_atom_site_label_2
_geom_bond_distance
Au1 C1 2.044(7)
Au1 P30 2.3145(18)
C1 N5 1.350(8)
C1 N2 1.354(9)
N2 C3 1.384(9)
N2 C6 1.451(9)
C3 C4 1.344(10)
C3 H3A 0.9500
C4 N5 1.389(8)
C4 H4A 0.9500
N5 C18 1.436(9)
C6 C11 1.399(10)
C6 C7 1.420(11)
C7 C8 1.385(10)
C7 C12 1.518(11)
C8 C9 1.396(12)
C8 H8A 0.9500
C9 C10 1.370(13)
C9 H9A 0.9500
C10 C11 1.390(11)
C10 H10A 0.9500
C11 C15 1.513(12)
C12 C13 1.533(11)
C12 C14 1.543(11)
C12 H12A 1.0000
C13 H13A 0.9800
C13 H13B 0.9800
C13 H13C 0.9800
C14 H14A 0.9800
C14 H14B 0.9800
C14 H14C 0.9800
C15 C16 1.529(12)
C15 C17 1.531(11)
C15 H15A 1.0000
C16 H16A 0.9800
C16 H16B 0.9800
C16 H16C 0.9800
C17 H17A 0.9800
C17 H17B 0.9800
C17 H17C 0.9800
C18 C19 1.382(10)
C18 C23 1.398(10)
C19 C20 1.397(11)
C19 C24 1.530(15)
C20 C21 1.384(13)
C20 H20A 0.9500
C21 C22 1.374(12)
C21 H21A 0.9500
C22 C23 1.399(10)
C22 H22A 0.9500
C23 C27 1.525(10)
C24 C26 1.493(16)
C24 C25 1.511(15)
C24 H24A 1.0000
C25 H25A 0.9800
C25 H25B 0.9800
C25 H25C 0.9800
C26 H26A 0.9800
C26 H26B 0.9800
C26 H26C 0.9800
C27 C28 1.545(11)
C27 C29 1.546(11)
C27 H27A 1.0000
C28 H28A 0.9800
C28 H28B 0.9800
C28 H28C 0.9800
C29 H29A 0.9800
C29 H29B 0.9800
C29 H29C 0.9800
P30 C35 1.836(17)
P30 C31 1.844(10)
P30 C39 1.961(16)
C31 C33 1.473(16)
C31 C32 1.507(11)
C31 C34 1.534(16)
C32 H32A 0.9800
C32 H32B 0.9800
C32 H32C 0.9800
C33 H33A 0.9800
C33 H33B 0.9800
C33 H33C 0.9800
C34 H34A 0.9800
C34 H34B 0.9800
C34 H34C 0.9800
C35 C37 1.431(16)
C35 C36 1.521(14)
C35 C38 1.548(17)
C36 H36A 0.9800
C36 H36B 0.9800
C36 H36C 0.9800
C37 H37A 0.9800
C37 H37B 0.9800
C37 H37C 0.9800
C38 H38A 0.9800
C38 H38B 0.9800
C38 H38C 0.9800
C39 C42 1.486(18)
C39 C41 1.512(17)
C39 C40 1.518(14)
C40 H40A 0.9800
C40 H40B 0.9800
C40 H40C 0.9800
C41 H41A 0.9800
C41 H41B 0.9800
C41 H41C 0.9800
C42 H42A 0.9800
C42 H42B 0.9800
C42 H42C 0.9800
Au51 C51 2.033(7)
Au51 P80 2.3061(16)
C51 N55 1.348(8)
C51 N52 1.348(9)
N52 C53 1.385(9)
N52 C56 1.445(9)
C53 C54 1.351(10)
C53 H53A 0.9500
C54 N55 1.377(8)
C54 H54A 0.9500
N55 C68 1.454(9)
C56 C61 1.396(10)
C56 C57 1.398(10)
C57 C58 1.390(10)
C57 C62 1.526(11)
C58 C59 1.407(12)
C58 H58A 0.9500
C59 C60 1.369(13)
C59 H59A 0.9500
C60 C61 1.405(11)
C60 H60A 0.9500
C61 C65 1.529(11)
C62 C63 1.528(11)
C62 C64 1.531(11)
C62 H62A 1.0000
C63 H63A 0.9800
C63 H63B 0.9800
C63 H63C 0.9800
C64 H64A 0.9800
C64 H64B 0.9800
C64 H64C 0.9800
C65 C67 1.509(11)
C65 C66 1.530(12)
C65 H65A 1.0000
C66 H66A 0.9800
C66 H66B 0.9800
C66 H66C 0.9800
C67 H67A 0.9800
C67 H67B 0.9800
C67 H67C 0.9800
C68 C73 1.396(10)
C68 C69 1.401(11)
C69 C70 1.410(12)
C69 C74 1.504(15)
C70 C71 1.383(13)
C70 H70A 0.9500
C71 C72 1.376(12)
C71 H71A 0.9500
C72 C73 1.392(11)
C72 H72A 0.9500
C73 C77 1.504(11)
C74 C75 1.35(2)
C74 C76 1.39(3)
C74 H74A 1.0000
C75 H75A 0.9800
C75 H75B 0.9800
C75 H75C 0.9800
C76 H76A 0.9800
C76 H76B 0.9800
C76 H76C 0.9800
C77 C79 1.530(11)
C77 C78 1.535(11)
C77 H77A 1.0000
C78 H78A 0.9800
C78 H78B 0.9800
C78 H78C 0.9800
C79 H79A 0.9800
C79 H79B 0.9800
C79 H79C 0.9800
P80 C85 1.871(8)
P80 C81 1.875(8)
P80 C89 1.892(10)
C81 C83 1.539(15)
C81 C82 1.537(12)
C81 C84 1.562(11)
C82 H82A 0.9800
C82 H82B 0.9800
C82 H82C 0.9800
C83 H83A 0.9800
C83 H83B 0.9800
C83 H83C 0.9800
C84 H84A 0.9800
C84 H84B 0.9800
C84 H84C 0.9800
C85 C88 1.533(13)
C85 C87 1.539(10)
C85 C86 1.611(13)
C86 H86A 0.9800
C86 H86B 0.9800
C86 H86C 0.9800
C87 H87A 0.9800
C87 H87B 0.9800
C87 H87C 0.9800
C88 H88A 0.9800
C88 H88B 0.9800
C88 H88C 0.9800
C89 C92 1.500(13)
C89 C91 1.526(13)
C89 C90 1.524(12)
C90 H90A 0.9800
C90 H90B 0.9800
C90 H90C 0.9800
C91 H91A 0.9800
C91 H91B 0.9800
C91 H91C 0.9800
C92 H92A 0.9800
C92 H92B 0.9800
C92 H92C 0.9800
B1 F4 1.299(19)
B1 F3 1.303(17)
B1 F1 1.334(16)
B1 F2 1.444(17)
B2 F6 1.258(15)
B2 F7 1.355(16)
B2 F5 1.419(16)
B2 F8 1.456(16)

loop_
_geom_torsion_atom_site_label_1
_geom_torsion_atom_site_label_2
_geom_torsion_atom_site_label_3
_geom_torsion_atom_site_label_4
_geom_torsion
P30 Au1 C1 N5 -15(3)
P30 Au1 C1 N2 168(2)
N5 C1 N2 C3 -1.3(7)
Au1 C1 N2 C3 176.1(5)
N5 C1 N2 C6 -178.9(6)
Au1 C1 N2 C6 -1.4(11)
C1 N2 C3 C4 0.7(8)
C6 N2 C3 C4 178.3(6)
N2 C3 C4 N5 0.2(8)
N2 C1 N5 C4 1.5(7)
Au1 C1 N5 C4 -176.2(5)
N2 C1 N5 C18 -178.9(6)
Au1 C1 N5 C18 3.5(9)
C3 C4 N5 C1 -1.1(8)
C3 C4 N5 C18 179.3(6)
C1 N2 C6 C11 102.0(8)
C3 N2 C6 C11 -75.3(9)
C1 N2 C6 C7 -80.4(9)
C3 N2 C6 C7 102.3(8)
C11 C6 C7 C8 2.1(10)
N2 C6 C7 C8 -175.3(6)
C11 C6 C7 C12 179.0(7)
N2 C6 C7 C12 1.5(10)
C6 C7 C8 C9 -0.9(11)
C12 C7 C8 C9 -177.7(7)
C7 C8 C9 C10 -0.8(12)
C8 C9 C10 C11 1.5(12)
C9 C10 C11 C6 -0.3(11)
C9 C10 C11 C15 -176.9(7)
C7 C6 C11 C10 -1.6(10)
N2 C6 C11 C10 175.8(6)
C7 C6 C11 C15 175.1(6)
N2 C6 C11 C15 -7.5(10)
C8 C7 C12 C13 -30.6(10)
C6 C7 C12 C13 152.7(7)
C8 C7 C12 C14 92.0(9)
C6 C7 C12 C14 -84.6(9)
C10 C11 C15 C16 89.9(9)
C6 C11 C15 C16 -86.5(8)
C10 C11 C15 C17 -33.6(10)
C6 C11 C15 C17 150.0(7)
C1 N5 C18 C19 -89.4(8)
C4 N5 C18 C19 90.2(8)
C1 N5 C18 C23 89.4(8)
C4 N5 C18 C23 -91.0(8)
C23 C18 C19 C20 -3.7(11)
N5 C18 C19 C20 175.1(6)
C23 C18 C19 C24 177.6(8)
N5 C18 C19 C24 -3.7(11)
C18 C19 C20 C21 0.9(12)
C24 C19 C20 C21 179.6(8)
C19 C20 C21 C22 2.1(12)
C20 C21 C22 C23 -2.5(12)
C19 C18 C23 C22 3.3(11)
N5 C18 C23 C22 -175.4(6)
C19 C18 C23 C27 -177.2(7)
N5 C18 C23 C27 4.1(10)
C21 C22 C23 C18 -0.2(11)
C21 C22 C23 C27 -179.7(7)
C18 C19 C24 C26 -124.2(10)
C20 C19 C24 C26 57.1(12)
C18 C19 C24 C25 110.6(9)
C20 C19 C24 C25 -68.2(12)
C18 C23 C27 C28 131.0(7)
C22 C23 C27 C28 -49.5(10)
C18 C23 C27 C29 -104.4(8)
C22 C23 C27 C29 75.1(9)
C1 Au1 P30 C35 134(3)
C1 Au1 P30 C31 9(3)
C1 Au1 P30 C39 -107(3)
C35 P30 C31 C33 -158.6(13)
C39 P30 C31 C33 81.5(13)
Au1 P30 C31 C33 -33.3(13)
C35 P30 C31 C32 61.9(10)
C39 P30 C31 C32 -58.0(10)
Au1 P30 C31 C32 -172.7(7)
C35 P30 C31 C34 -54.9(13)
C39 P30 C31 C34 -174.8(12)
Au1 P30 C31 C34 70.5(12)
C31 P30 C35 C37 87.3(15)
C39 P30 C35 C37 -153.8(15)
Au1 P30 C35 C37 -35.7(17)
C31 P30 C35 C36 -45.4(14)
C39 P30 C35 C36 73.4(14)
Au1 P30 C35 C36 -168.4(10)
C31 P30 C35 C38 -170.7(14)
C39 P30 C35 C38 -51.8(16)
Au1 P30 C35 C38 66.4(15)
C35 P30 C39 C42 -171.1(17)
C31 P30 C39 C42 -49.2(18)
Au1 P30 C39 C42 66.9(18)
C35 P30 C39 C41 61.8(15)
C31 P30 C39 C41 -176.3(13)
Au1 P30 C39 C41 -60.2(14)
C35 P30 C39 C40 -60.5(13)
C31 P30 C39 C40 61.4(13)
Au1 P30 C39 C40 177.5(10)
P80 Au51 C51 N55 77(3)
P80 Au51 C51 N52 -96(3)
N55 C51 N52 C53 0.4(7)
Au51 C51 N52 C53 174.7(5)
N55 C51 N52 C56 177.8(6)
Au51 C51 N52 C56 -7.9(10)
C51 N52 C53 C54 -0.7(8)
C56 N52 C53 C54 -178.1(6)
N52 C53 C54 N55 0.7(8)
N52 C51 N55 C54 0.0(7)
Au51 C51 N55 C54 -174.5(5)
N52 C51 N55 C68 -173.7(6)
Au51 C51 N55 C68 11.8(9)
C53 C54 N55 C51 -0.5(8)
C53 C54 N55 C68 172.8(6)
C51 N52 C56 C61 102.7(8)
C53 N52 C56 C61 -80.2(9)
C51 N52 C56 C57 -77.8(8)
C53 N52 C56 C57 99.2(8)
C61 C56 C57 C58 0.8(10)
N52 C56 C57 C58 -178.7(6)
C61 C56 C57 C62 177.2(7)
N52 C56 C57 C62 -2.2(10)
C56 C57 C58 C59 -0.1(11)
C62 C57 C58 C59 -176.6(7)
C57 C58 C59 C60 -0.8(13)
C58 C59 C60 C61 1.1(12)
C57 C56 C61 C60 -0.6(10)
N52 C56 C61 C60 178.9(6)
C57 C56 C61 C65 176.3(7)
N52 C56 C61 C65 -4.3(10)
C59 C60 C61 C56 -0.4(11)
C59 C60 C61 C65 -177.3(7)
C58 C57 C62 C63 -36.2(10)
C56 C57 C62 C63 147.4(7)
C58 C57 C62 C64 87.5(9)
C56 C57 C62 C64 -88.9(8)
C56 C61 C65 C67 147.4(7)
C60 C61 C65 C67 -35.8(10)
C56 C61 C65 C66 -85.8(9)
C60 C61 C65 C66 91.0(9)
C51 N55 C68 C73 78.6(8)
C54 N55 C68 C73 -94.1(8)
C51 N55 C68 C69 -97.8(8)
C54 N55 C68 C69 89.5(9)
C73 C68 C69 C70 -1.7(12)
N55 C68 C69 C70 174.5(7)
C73 C68 C69 C74 176.4(9)
N55 C68 C69 C74 -7.4(12)
C68 C69 C70 C71 -0.9(13)
C74 C69 C70 C71 -179.0(10)
C69 C70 C71 C72 2.6(14)
C70 C71 C72 C73 -1.8(14)
C71 C72 C73 C68 -0.7(12)
C71 C72 C73 C77 179.5(8)
C69 C68 C73 C72 2.5(11)
N55 C68 C73 C72 -173.7(6)
C69 C68 C73 C77 -177.7(7)
N55 C68 C73 C77 6.1(10)
C68 C69 C74 C75 -124.1(18)
C70 C69 C74 C75 54(2)
C68 C69 C74 C76 113(2)
C70 C69 C74 C76 -69(3)
C72 C73 C77 C79 64.7(10)
C68 C73 C77 C79 -115.1(8)
C72 C73 C77 C78 -59.0(10)
C68 C73 C77 C78 121.2(8)
C51 Au51 P80 C85 -134(3)
C51 Au51 P80 C81 -14(3)
C51 Au51 P80 C89 105(3)
C85 P80 C81 C83 45.0(7)
C89 P80 C81 C83 168.4(6)
Au51 P80 C81 C83 -75.5(6)
C85 P80 C81 C82 161.5(8)
C89 P80 C81 C82 -75.1(9)
Au51 P80 C81 C82 41.0(9)
C85 P80 C81 C84 -77.1(7)
C89 P80 C81 C84 46.3(8)
Au51 P80 C81 C84 162.4(6)
C81 P80 C85 C88 166.8(7)
C89 P80 C85 C88 43.7(8)
Au51 P80 C85 C88 -74.4(7)
C81 P80 C85 C87 45.2(8)
C89 P80 C85 C87 -77.9(8)
Au51 P80 C85 C87 164.0(6)
C81 P80 C85 C86 -76.3(7)
C89 P80 C85 C86 160.6(6)
Au51 P80 C85 C86 42.5(7)
C85 P80 C89 C92 166.0(8)
C81 P80 C89 C92 43.7(9)
Au51 P80 C89 C92 -73.3(9)
C85 P80 C89 C91 -76.9(9)
C81 P80 C89 C91 160.8(8)
Au51 P80 C89 C91 43.8(8)
C85 P80 C89 C90 44.9(9)
C81 P80 C89 C90 -77.4(8)
Au51 P80 C89 C90 165.6(7)
